data_2236892
loop_
_publ_author_name
'Miranda, Micael D.'
'Ramos Silva, Manuela'
'Maria, Teresa M. R.'
'Balakrishna, Avula'
'Sobral, Abilio J. F. N.'

_publ_section_title
;
 5,10,15,20-Tetrakis(4-acetyloxyphenyl)porphyrin including an unknown
 solvate
;
_journal_coeditor_code HB6985
_journal_issue 12
_journal_name_full 'Acta Crystallographica Section E'
_journal_page_first o3462
_journal_page_last o3463
_journal_paper_doi 10.1107/S1600536812047332
_journal_volume 68
_journal_year 2012
_chemical_formula_iupac 'C52 H38 N4 O8'
_chemical_formula_moiety 'C52 H38 N4 O8'
_chemical_formula_sum 'C52 H38 N4 O8'
_chemical_formula_weight 846.86
_chemical_name_systematic
;
5,10,15,20-Tetrakis(4-acetyloxyphenyl)porphyrin including an unknown solvate
;
_space_group_IT_number 2
_symmetry_cell_setting triclinic
_symmetry_space_group_name_Hall '-P 1'
_symmetry_space_group_name_H-M 'P -1'
_atom_sites_solution_hydrogens geom
_atom_sites_solution_primary direct
_atom_sites_solution_secondary difmap
_audit_creation_method SHELXL-97
_cell_angle_alpha 113.8620(10)
_cell_angle_beta 97.771(2)
_cell_angle_gamma 98.060(2)
_cell_formula_units_Z 1
_cell_length_a 6.6203(2)
_cell_length_b 14.1043(3)
_cell_length_c 14.4936(3)
_cell_measurement_reflns_used 4592
_cell_measurement_temperature 293(2)
_cell_measurement_theta_max 21.38
_cell_measurement_theta_min 2.85
_cell_volume 1197.58(5)
_computing_cell_refinement 'SAINT (Bruker, 2003)'
_computing_data_collection 'SMART (Bruker, 2003)'
_computing_data_reduction 'SAINT (Bruker, 2003)'
_computing_molecular_graphics 'ORTEPII (Johnson, 1976)'
_computing_publication_material 'SHELXL97 (Sheldrick, 2008)'
_computing_structure_refinement 'SHELXL97 (Sheldrick, 2008)'
_computing_structure_solution 'SHELXS97 (Sheldrick, 2008)'
_diffrn_ambient_temperature 293(2)
_diffrn_measured_fraction_theta_full 1.000
_diffrn_measured_fraction_theta_max 0.990
_diffrn_measurement_device_type 'Bruker APEX CCD area-detector'
_diffrn_measurement_method '\f and \w'
_diffrn_radiation_monochromator graphite
_diffrn_radiation_source 'fine-focus sealed tube'
_diffrn_radiation_type MoK\a
_diffrn_radiation_wavelength 0.71073
_diffrn_reflns_av_R_equivalents 0.0314
_diffrn_reflns_av_sigmaI/netI 0.0343
_diffrn_reflns_limit_h_max 8
_diffrn_reflns_limit_h_min -8
_diffrn_reflns_limit_k_max 17
_diffrn_reflns_limit_k_min -17
_diffrn_reflns_limit_l_max 17
_diffrn_reflns_limit_l_min -17
_diffrn_reflns_number 24062
_diffrn_reflns_theta_full 25.00
_diffrn_reflns_theta_max 25.83
_diffrn_reflns_theta_min 1.57
_exptl_absorpt_coefficient_mu 0.080
_exptl_absorpt_correction_T_max 0.999
_exptl_absorpt_correction_T_min 0.790
_exptl_absorpt_correction_type multi-scan
_exptl_absorpt_process_details '(SADABS;  Sheldrick, 2000)'
_exptl_crystal_colour violet
_exptl_crystal_density_diffrn 1.174
_exptl_crystal_density_method 'not measured'
_exptl_crystal_description plate
_exptl_crystal_F_000 442
_exptl_crystal_size_max 0.30
_exptl_crystal_size_mid 0.12
_exptl_crystal_size_min 0.04
_platon_squeeze_details
;
;
_refine_diff_density_max 0.984
_refine_diff_density_min -0.512
_refine_ls_extinction_method none
_refine_ls_goodness_of_fit_ref 1.143
_refine_ls_hydrogen_treatment constr
_refine_ls_matrix_type full
_refine_ls_number_parameters 291
_refine_ls_number_reflns 4566
_refine_ls_number_restraints 0
_refine_ls_restrained_S_all 1.143
_refine_ls_R_factor_all 0.1133
_refine_ls_R_factor_gt 0.0804
_refine_ls_shift/su_max 0.040
_refine_ls_shift/su_mean 0.003
_refine_ls_structure_factor_coef Fsqd
_refine_ls_weighting_details 'calc w=1/[\s^2^(Fo^2^)+(0.1221P)^2^+0.5589P] where P=(Fo^2^+2Fc^2^)/3'
_refine_ls_weighting_scheme calc
_refine_ls_wR_factor_gt 0.2281
_refine_ls_wR_factor_ref 0.2479
_reflns_number_gt 2956
_reflns_number_total 4566
_reflns_threshold_expression I>2\s(I)
_cod_data_source_file hb6985.cif
_cod_data_source_block I
_cod_database_code 2236892
_cod_database_fobs_code 2236892

loop_
_symmetry_equiv_pos_as_xyz
'x, y, z'
'-x, -y, -z'

loop_
_atom_site_type_symbol
_atom_site_label
_atom_site_fract_x
_atom_site_fract_y
_atom_site_fract_z
_atom_site_U_iso_or_equiv
_atom_site_adp_type
_atom_site_calc_flag
_atom_site_refinement_flags
_atom_site_occupancy
_atom_site_symmetry_multiplicity
N N1 0.7700(3) 0.90482(18) 0.36681(17) 0.0397(6) Uani d . 1 1
H H1 0.8553 0.9529 0.4212 0.048 Uiso calc R 1 1
N N2 1.1829(3) 1.03171(17) 0.41002(17) 0.0400(6) Uani d . 1 1
O O1 0.8965(4) 0.7835(2) -0.19208(16) 0.0709(7) Uani d . 1 1
O O2 1.2299(4) 0.8442(2) -0.1891(2) 0.0810(8) Uani d . 1 1
O O3 -0.1992(4) 0.5305(2) 0.3829(3) 0.0907(9) Uani d . 1 1
O O4 -0.1461(12) 0.4164(5) 0.2427(5) 0.270(4) Uani d . 1 1
C C1 0.5249(4) 0.8381(2) 0.4526(2) 0.0404(7) Uani d . 1 1
C C2 0.5916(4) 0.8419(2) 0.3666(2) 0.0399(7) Uani d . 1 1
C C3 0.4952(4) 0.7749(2) 0.2613(2) 0.0477(8) Uani d . 1 1
H H3 0.3713 0.7240 0.2377 0.057 Uiso calc R 1 1
C C4 0.6157(5) 0.7981(3) 0.2015(2) 0.0511(8) Uani d . 1 1
H H4 0.5881 0.7664 0.1297 0.061 Uiso calc R 1 1
C C5 0.7918(4) 0.8795(2) 0.2676(2) 0.0418(7) Uani d . 1 1
C C6 0.9617(4) 0.9196(2) 0.2367(2) 0.0414(7) Uani d . 1 1
C C7 1.1447(4) 0.9906(2) 0.3043(2) 0.0419(7) Uani d . 1 1
C C8 1.3182(5) 1.0335(2) 0.2720(2) 0.0513(8) Uani d . 1 1
H H8 1.3306 1.0176 0.2044 0.062 Uiso calc R 1 1
C C9 1.4573(5) 1.1004(3) 0.3576(2) 0.0511(8) Uani d . 1 1
H H9 1.5846 1.1402 0.3606 0.061 Uiso calc R 1 1
C C10 1.3752(4) 1.1001(2) 0.4445(2) 0.0410(7) Uani d . 1 1
C C11 0.9478(5) 0.8834(2) 0.1239(2) 0.0453(7) Uani d . 1 1
C C12 1.0830(5) 0.8245(3) 0.0745(2) 0.0601(9) Uani d . 1 1
H H12 1.1829 0.8067 0.1125 0.072 Uiso calc R 1 1
C C13 1.0738(6) 0.7915(3) -0.0297(3) 0.0672(10) Uani d . 1 1
H H13 1.1658 0.7517 -0.0620 0.081 Uiso calc R 1 1
C C14 0.9254(5) 0.8187(3) -0.0849(2) 0.0558(9) Uani d . 1 1
C C15 0.7864(5) 0.8749(3) -0.0391(2) 0.0579(9) Uani d . 1 1
H H15 0.6848 0.8913 -0.0777 0.070 Uiso calc R 1 1
C C16 0.7987(5) 0.9072(3) 0.0653(2) 0.0529(8) Uani d . 1 1
H H16 0.7046 0.9458 0.0969 0.063 Uiso calc R 1 1
C C17 1.0572(6) 0.7993(3) -0.2359(3) 0.0599(9) Uani d . 1 1
C C18 0.9824(6) 0.7539(3) -0.3500(3) 0.0720(11) Uani d . 1 1
H H18A 0.9996 0.8098 -0.3718 0.108 Uiso calc R 1 1
H H18B 0.8375 0.7197 -0.3682 0.108 Uiso calc R 1 1
H H18C 1.0620 0.7030 -0.3834 0.108 Uiso calc R 1 1
C C19 0.3332(4) 0.7556(2) 0.4305(2) 0.0411(7) Uani d . 1 1
C C20 0.1366(5) 0.7666(3) 0.3969(3) 0.0550(8) Uani d . 1 1
H H20 0.1215 0.8276 0.3888 0.066 Uiso calc R 1 1
C C21 -0.0373(5) 0.6893(3) 0.3751(3) 0.0620(9) Uani d . 1 1
H H21 -0.1685 0.6967 0.3505 0.074 Uiso calc R 1 1
C C22 -0.0155(5) 0.6014(3) 0.3900(3) 0.0575(9) Uani d . 1 1
C C23 0.1759(5) 0.5883(3) 0.4238(3) 0.0658(10) Uani d . 1 1
H H23 0.1896 0.5280 0.4334 0.079 Uiso calc R 1 1
C C24 0.3492(5) 0.6658(3) 0.4436(3) 0.0575(9) Uani d . 1 1
H H24 0.4804 0.6570 0.4664 0.069 Uiso calc R 1 1
C C25 -0.2590(11) 0.4459(5) 0.3054(5) 0.119(2) Uani d . 1 1
C C26 -0.4600(7) 0.3784(4) 0.2982(4) 0.1021(16) Uani d . 1 1
H H26A -0.4679 0.3064 0.2502 0.153 Uiso calc R 1 1
H H26B -0.5742 0.4039 0.2748 0.153 Uiso calc R 1 1
H H26C -0.4677 0.3812 0.3649 0.153 Uiso calc R 1 1

loop_
_atom_site_aniso_label
_atom_site_aniso_U_11
_atom_site_aniso_U_22
_atom_site_aniso_U_33
_atom_site_aniso_U_12
_atom_site_aniso_U_13
_atom_site_aniso_U_23
N1 0.0341(12) 0.0479(12) 0.0322(12) -0.0020(10) 0.0051(9) 0.0165(10)
N2 0.0370(13) 0.0456(12) 0.0342(12) -0.0015(10) 0.0070(10) 0.0176(10)
O1 0.0544(14) 0.1086(19) 0.0343(11) -0.0056(13) 0.0089(10) 0.0232(12)
O2 0.0619(16) 0.0996(19) 0.0612(15) -0.0139(15) 0.0127(13) 0.0248(14)
O3 0.0685(18) 0.0697(16) 0.109(2) -0.0121(14) 0.0007(16) 0.0276(16)
O4 0.299(7) 0.196(5) 0.175(5) -0.122(5) 0.121(5) -0.023(4)
C1 0.0297(14) 0.0450(14) 0.0472(16) 0.0001(12) 0.0055(12) 0.0239(12)
C2 0.0334(14) 0.0447(14) 0.0406(15) 0.0011(12) 0.0046(11) 0.0207(12)
C3 0.0365(15) 0.0565(17) 0.0412(16) -0.0064(13) 0.0007(12) 0.0199(14)
C4 0.0438(17) 0.0618(18) 0.0358(15) -0.0013(14) -0.0014(13) 0.0166(14)
C5 0.0394(15) 0.0483(15) 0.0353(14) 0.0039(13) 0.0025(12) 0.0191(12)
C6 0.0424(15) 0.0488(15) 0.0327(14) 0.0037(13) 0.0065(12) 0.0196(12)
C7 0.0421(16) 0.0486(15) 0.0362(14) 0.0010(13) 0.0090(12) 0.0221(12)
C8 0.0513(18) 0.0622(18) 0.0382(15) -0.0011(15) 0.0123(13) 0.0229(14)
C9 0.0425(16) 0.0617(18) 0.0452(16) -0.0079(14) 0.0144(13) 0.0236(14)
C10 0.0362(15) 0.0457(14) 0.0408(15) 0.0016(12) 0.0069(12) 0.0210(12)
C11 0.0430(16) 0.0534(16) 0.0367(15) 0.0012(13) 0.0084(12) 0.0198(13)
C12 0.0515(19) 0.085(2) 0.0425(17) 0.0186(17) 0.0065(14) 0.0258(16)
C13 0.060(2) 0.089(3) 0.0459(19) 0.0179(19) 0.0127(16) 0.0211(18)
C14 0.0491(18) 0.075(2) 0.0317(15) -0.0069(16) 0.0033(13) 0.0195(15)
C15 0.0530(19) 0.079(2) 0.0444(17) 0.0081(17) 0.0056(14) 0.0324(16)
C16 0.0493(18) 0.0665(19) 0.0443(17) 0.0124(15) 0.0132(14) 0.0243(15)
C17 0.060(2) 0.067(2) 0.0448(18) 0.0034(17) 0.0142(16) 0.0192(16)
C18 0.079(3) 0.086(3) 0.0442(19) 0.010(2) 0.0208(18) 0.0222(18)
C19 0.0344(15) 0.0481(15) 0.0400(15) -0.0001(12) 0.0073(11) 0.0214(12)
C20 0.0360(16) 0.0550(17) 0.078(2) 0.0039(14) 0.0074(15) 0.0366(16)
C21 0.0350(17) 0.067(2) 0.085(2) 0.0023(15) 0.0050(16) 0.0390(18)
C22 0.0392(17) 0.0559(18) 0.068(2) -0.0092(15) 0.0073(15) 0.0252(16)
C23 0.053(2) 0.0539(18) 0.092(3) -0.0018(16) 0.0063(18) 0.0406(18)
C24 0.0377(17) 0.0606(19) 0.078(2) 0.0025(14) 0.0046(15) 0.0387(17)
C25 0.136(5) 0.106(4) 0.081(3) -0.023(4) 0.005(3) 0.027(3)
C26 0.071(3) 0.084(3) 0.126(4) -0.032(2) 0.001(3) 0.042(3)

loop_
_atom_type_symbol
_atom_type_description
_atom_type_scat_dispersion_real
_atom_type_scat_dispersion_imag
_atom_type_scat_source
C C 0.0033 0.0016 'International Tables Vol C Tables 4.2.6.8 and 6.1.1.4'
H H 0.0000 0.0000 'International Tables Vol C Tables 4.2.6.8 and 6.1.1.4'
N N 0.0061 0.0033 'International Tables Vol C Tables 4.2.6.8 and 6.1.1.4'
O O 0.0106 0.0060 'International Tables Vol C Tables 4.2.6.8 and 6.1.1.4'

loop_
_geom_angle_atom_site_label_1
_geom_angle_atom_site_label_2
_geom_angle_atom_site_label_3
_geom_angle_site_symmetry_1
_geom_angle_site_symmetry_3
_geom_angle
C5 N1 C2 . . 109.8(2)
C5 N1 H1 . . 125.1
C2 N1 H1 . . 125.1
C7 N2 C10 . . 105.8(2)
C17 O1 C14 . . 121.0(3)
C25 O3 C22 . . 118.6(5)
C2 C1 C10 . 2_776 126.2(3)
C2 C1 C19 . . 116.0(2)
C10 C1 C19 2_776 . 117.6(3)
N1 C2 C1 . . 126.8(2)
N1 C2 C3 . . 106.9(2)
C1 C2 C3 . . 126.2(3)
C4 C3 C2 . . 108.1(2)
C4 C3 H3 . . 126.0
C2 C3 H3 . . 126.0
C3 C4 C5 . . 108.2(3)
C3 C4 H4 . . 125.9
C5 C4 H4 . . 125.9
N1 C5 C6 . . 126.7(2)
N1 C5 C4 . . 107.0(3)
C6 C5 C4 . . 126.2(3)
C5 C6 C7 . . 124.7(3)
C5 C6 C11 . . 117.3(2)
C7 C6 C11 . . 118.0(3)
N2 C7 C6 . . 125.5(3)
N2 C7 C8 . . 110.0(2)
C6 C7 C8 . . 124.5(3)
C9 C8 C7 . . 106.8(3)
C9 C8 H8 . . 126.6
C7 C8 H8 . . 126.6
C8 C9 C10 . . 107.8(3)
C8 C9 H9 . . 126.1
C10 C9 H9 . . 126.1
N2 C10 C1 . 2_776 125.9(3)
N2 C10 C9 . . 109.6(2)
C1 C10 C9 2_776 . 124.6(3)
C16 C11 C12 . . 117.9(3)
C16 C11 C6 . . 121.1(3)
C12 C11 C6 . . 121.0(3)
C13 C12 C11 . . 121.7(3)
C13 C12 H12 . . 119.1
C11 C12 H12 . . 119.1
C14 C13 C12 . . 118.5(3)
C14 C13 H13 . . 120.7
C12 C13 H13 . . 120.7
C15 C14 C13 . . 121.4(3)
C15 C14 O1 . . 115.9(3)
C13 C14 O1 . . 122.5(3)
C14 C15 C16 . . 119.0(3)
C14 C15 H15 . . 120.5
C16 C15 H15 . . 120.5
C11 C16 C15 . . 121.4(3)
C11 C16 H16 . . 119.3
C15 C16 H16 . . 119.3
O2 C17 O1 . . 124.2(3)
O2 C17 C18 . . 126.3(3)
O1 C17 C18 . . 109.5(3)
C17 C18 H18A . . 109.5
C17 C18 H18B . . 109.5
H18A C18 H18B . . 109.5
C17 C18 H18C . . 109.5
H18A C18 H18C . . 109.5
H18B C18 H18C . . 109.5
C24 C19 C20 . . 117.8(3)
C24 C19 C1 . . 120.2(3)
C20 C19 C1 . . 121.9(3)
C21 C20 C19 . . 121.2(3)
C21 C20 H20 . . 119.4
C19 C20 H20 . . 119.4
C22 C21 C20 . . 119.3(3)
C22 C21 H21 . . 120.4
C20 C21 H21 . . 120.4
C21 C22 C23 . . 121.0(3)
C21 C22 O3 . . 118.3(3)
C23 C22 O3 . . 120.1(3)
C22 C23 C24 . . 119.0(3)
C22 C23 H23 . . 120.5
C24 C23 H23 . . 120.5
C23 C24 C19 . . 121.6(3)
C23 C24 H24 . . 119.2
C19 C24 H24 . . 119.2
O3 C25 O4 . . 120.1(6)
O3 C25 C26 . . 116.5(6)
O4 C25 C26 . . 123.1(5)
C25 C26 H26A . . 109.5
C25 C26 H26B . . 109.5
H26A C26 H26B . . 109.5
C25 C26 H26C . . 109.5
H26A C26 H26C . . 109.5
H26B C26 H26C . . 109.5

loop_
_geom_bond_atom_site_label_1
_geom_bond_atom_site_label_2
_geom_bond_site_symmetry_2
_geom_bond_distance
N1 C5 . 1.368(4)
N1 C2 . 1.374(3)
N1 H1 . 0.8600
N2 C7 . 1.372(3)
N2 C10 . 1.376(3)
O1 C17 . 1.348(4)
O1 C14 . 1.402(4)
O2 C17 . 1.187(4)
O3 C25 . 1.226(6)
O3 C22 . 1.425(4)
O4 C25 . 1.235(8)
C1 C2 . 1.395(4)
C1 C10 2_776 1.394(4)
C1 C19 . 1.497(4)
C2 C3 . 1.425(4)
C3 C4 . 1.356(4)
C3 H3 . 0.9300
C4 C5 . 1.424(4)
C4 H4 . 0.9300
C5 C6 . 1.396(4)
C6 C7 . 1.406(4)
C6 C11 . 1.488(4)
C7 C8 . 1.445(4)
C8 C9 . 1.333(4)
C8 H8 . 0.9300
C9 C10 . 1.439(4)
C9 H9 . 0.9300
C10 C1 2_776 1.394(4)
C11 C16 . 1.380(4)
C11 C12 . 1.380(5)
C12 C13 . 1.378(5)
C12 H12 . 0.9300
C13 C14 . 1.376(5)
C13 H13 . 0.9300
C14 C15 . 1.364(5)
C15 C16 . 1.379(4)
C15 H15 . 0.9300
C16 H16 . 0.9300
C17 C18 . 1.490(5)
C18 H18A . 0.9600
C18 H18B . 0.9600
C18 H18C . 0.9600
C19 C24 . 1.370(4)
C19 C20 . 1.379(4)
C20 C21 . 1.373(4)
C20 H20 . 0.9300
C21 C22 . 1.365(5)
C21 H21 . 0.9300
C22 C23 . 1.360(5)
C23 C24 . 1.378(4)
C23 H23 . 0.9300
C24 H24 . 0.9300
C25 C26 . 1.489(7)
C26 H26A . 0.9600
C26 H26B . 0.9600
C26 H26C . 0.9600

loop_
_geom_hbond_atom_site_label_D
_geom_hbond_atom_site_label_H
_geom_hbond_atom_site_label_A
_geom_hbond_site_symmetry_A
_geom_hbond_distance_DH
_geom_hbond_distance_HA
_geom_hbond_distance_DA
_geom_hbond_angle_DHA
_geom_hbond_publ_flag
N1 H1 N2 . 0.8600 2.3500 2.885(3) 121.00 yes
N1 H1 N2 2_776 0.8600 2.4200 2.944(3) 120.00 yes

loop_
_geom_torsion_atom_site_label_1
_geom_torsion_atom_site_label_2
_geom_torsion_atom_site_label_3
_geom_torsion_atom_site_label_4
_geom_torsion_site_symmetry_1
_geom_torsion_site_symmetry_4
_geom_torsion
C5 N1 C2 C1 . . 174.5(3)
C5 N1 C2 C3 . . -1.0(3)
C10 C1 C2 N1 2_776 . 1.9(5)
C19 C1 C2 N1 . . -175.0(3)
C10 C1 C2 C3 2_776 . 176.6(3)
C19 C1 C2 C3 . . -0.3(4)
N1 C2 C3 C4 . . 0.2(3)
C1 C2 C3 C4 . . -175.3(3)
C2 C3 C4 C5 . . 0.6(4)
C2 N1 C5 C6 . . -174.2(3)
C2 N1 C5 C4 . . 1.4(3)
C3 C4 C5 N1 . . -1.2(4)
C3 C4 C5 C6 . . 174.4(3)
N1 C5 C6 C7 . . 2.8(5)
C4 C5 C6 C7 . . -171.9(3)
N1 C5 C6 C11 . . -177.8(3)
C4 C5 C6 C11 . . 7.5(5)
C10 N2 C7 C6 . . -177.7(3)
C10 N2 C7 C8 . . 0.6(3)
C5 C6 C7 N2 . . -0.6(5)
C11 C6 C7 N2 . . 179.9(3)
C5 C6 C7 C8 . . -178.7(3)
C11 C6 C7 C8 . . 1.9(5)
N2 C7 C8 C9 . . -0.7(4)
C6 C7 C8 C9 . . 177.6(3)
C7 C8 C9 C10 . . 0.5(4)
C7 N2 C10 C1 . 2_776 178.3(3)
C7 N2 C10 C9 . . -0.3(3)
C8 C9 C10 N2 . . -0.1(4)
C8 C9 C10 C1 . 2_776 -178.7(3)
C5 C6 C11 C16 . . 63.8(4)
C7 C6 C11 C16 . . -116.7(3)
C5 C6 C11 C12 . . -115.8(3)
C7 C6 C11 C12 . . 63.6(4)
C16 C11 C12 C13 . . 1.1(5)
C6 C11 C12 C13 . . -179.2(3)
C11 C12 C13 C14 . . 0.1(6)
C12 C13 C14 C15 . . -1.5(5)
C12 C13 C14 O1 . . -176.2(3)
C17 O1 C14 C15 . . 131.0(4)
C17 O1 C14 C13 . . -54.0(5)
C13 C14 C15 C16 . . 1.5(5)
O1 C14 C15 C16 . . 176.6(3)
C12 C11 C16 C15 . . -1.1(5)
C6 C11 C16 C15 . . 179.3(3)
C14 C15 C16 C11 . . -0.2(5)
C14 O1 C17 O2 . . -1.2(6)
C14 O1 C17 C18 . . 179.9(3)
C2 C1 C19 C24 . . 105.4(3)
C10 C1 C19 C24 2_776 . -71.8(4)
C2 C1 C19 C20 . . -74.7(4)
C10 C1 C19 C20 2_776 . 108.2(3)
C24 C19 C20 C21 . . -1.3(5)
C1 C19 C20 C21 . . 178.7(3)
C19 C20 C21 C22 . . 1.9(6)
C20 C21 C22 C23 . . -1.4(6)
C20 C21 C22 O3 . . 170.2(3)
C25 O3 C22 C21 . . 104.7(5)
C25 O3 C22 C23 . . -83.6(6)
C21 C22 C23 C24 . . 0.3(6)
O3 C22 C23 C24 . . -171.1(3)
C22 C23 C24 C19 . . 0.3(6)
C20 C19 C24 C23 . . 0.2(5)
C1 C19 C24 C23 . . -179.9(3)
C22 O3 C25 O4 . . 10.6(10)
C22 O3 C25 C26 . . -175.6(4)

loop_
_platon_squeeze_void_nr
_platon_squeeze_void_average_x
_platon_squeeze_void_average_y
_platon_squeeze_void_average_z
_platon_squeeze_void_volume
_platon_squeeze_void_count_electrons
_platon_squeeze_void_content
1 0.076 0.500 1.000 215 64 ' '
